data_7038138
loop_
_publ_author_name
'Zhou, Wen'
'Rath, Nigam P.'
'Mirica, Liviu M.'

_publ_section_title
;
 Oxidatively-induced aromatic cyanation mediated by Ni(iii).
;
_journal_issue 21
_journal_name_full 'Dalton transactions (Cambridge, England : 2003)'
_journal_page_first 8693
_journal_page_last 8695
_journal_paper_doi 10.1039/c6dt00064a
_journal_volume 45
_journal_year 2016
_chemical_formula_moiety 'C33 H50 N5 Ni, F6 Sb'
_chemical_formula_sum 'C33 H50 F6 N5 Ni Sb'
_chemical_formula_weight 811.24
_space_group_crystal_system monoclinic
_space_group_IT_number 15
_space_group_name_Hall '-C 2yc'
_space_group_name_H-M_alt 'C 1 2/c 1'
_symmetry_space_group_name_Hall '-C 2yc'
_symmetry_space_group_name_H-M 'C 1 2/c 1'
_atom_sites_solution_hydrogens geom
_atom_sites_solution_primary direct
_atom_sites_solution_secondary difmap
_audit_creation_method SHELXL-2014/6
_audit_update_record
;
2016-01-22 deposited with the CCDC.
2016-01-26 downloaded from the CCDC.
;
_cell_angle_alpha 90
_cell_angle_beta 115.048(11)
_cell_angle_gamma 90
_cell_formula_units_Z 8
_cell_length_a 26.184(3)
_cell_length_b 15.0342(15)
_cell_length_c 20.694(2)
_cell_measurement_reflns_used 2324
_cell_measurement_temperature 100(2)
_cell_measurement_theta_max 19.55
_cell_measurement_theta_min 2.69
_cell_volume 7380.2(15)
_computing_cell_refinement 'Bruker SAINT'
_computing_data_collection 'Bruker APEX2'
_computing_data_reduction 'Bruker SAINT'
_computing_molecular_graphics 'Bruker SHELXTL'
_computing_publication_material 'Bruker SHELXTL'
_computing_structure_refinement 'SHELXL-2014/6 (Sheldrick, 2014)'
_computing_structure_solution 'SHELXS-97 (Sheldrick 2008)'
_diffrn_ambient_temperature 100(2)
_diffrn_measured_fraction_theta_full 0.984
_diffrn_measured_fraction_theta_max 0.977
_diffrn_measurement_device_type 'Bruker APEX-II CCD'
_diffrn_measurement_method '\f and \w scans'
_diffrn_radiation_type MoK\a
_diffrn_radiation_wavelength 0.71073
_diffrn_reflns_av_R_equivalents 0.1665
_diffrn_reflns_av_unetI/netI 0.1281
_diffrn_reflns_Laue_measured_fraction_full 0.984
_diffrn_reflns_Laue_measured_fraction_max 0.977
_diffrn_reflns_limit_h_max 31
_diffrn_reflns_limit_h_min -31
_diffrn_reflns_limit_k_max 17
_diffrn_reflns_limit_k_min -18
_diffrn_reflns_limit_l_max 22
_diffrn_reflns_limit_l_min -24
_diffrn_reflns_number 32533
_diffrn_reflns_point_group_measured_fraction_full 0.984
_diffrn_reflns_point_group_measured_fraction_max 0.977
_diffrn_reflns_theta_full 25.000
_diffrn_reflns_theta_max 25.232
_diffrn_reflns_theta_min 1.086
_exptl_absorpt_coefficient_mu 1.302
_exptl_absorpt_correction_T_max 0.7452
_exptl_absorpt_correction_T_min 0.6323
_exptl_absorpt_correction_type multi-scan
_exptl_absorpt_process_details 'SADABS V2014/5 (Bruker AXS Inc.)'
_exptl_crystal_colour red
_exptl_crystal_density_diffrn 1.460
_exptl_crystal_density_method 'not measured'
_exptl_crystal_description block
_exptl_crystal_F_000 3328
_exptl_crystal_size_max 0.134
_exptl_crystal_size_mid 0.089
_exptl_crystal_size_min 0.034
_refine_diff_density_max 2.354
_refine_diff_density_min -1.586
_refine_diff_density_rms 0.216
_refine_ls_extinction_coef 0.00070(12)
_refine_ls_extinction_expression Fc^*^=kFc[1+0.001xFc^2^\l^3^/sin(2\q)]^-1/4^
_refine_ls_extinction_method SHELXL
_refine_ls_goodness_of_fit_ref 1.375
_refine_ls_hydrogen_treatment constr
_refine_ls_matrix_type full
_refine_ls_number_parameters 440
_refine_ls_number_reflns 6748
_refine_ls_number_restraints 390
_refine_ls_restrained_S_all 1.350
_refine_ls_R_factor_all 0.1584
_refine_ls_R_factor_gt 0.1056
_refine_ls_shift/su_max 0.000
_refine_ls_shift/su_mean 0.000
_refine_ls_structure_factor_coef Fsqd
_refine_ls_weighting_details 'w=1/[\s^2^(Fo^2^)+(0.1036P)^2^] where P=(Fo^2^+2Fc^2^)/3'
_refine_ls_weighting_scheme calc
_refine_ls_wR_factor_gt 0.2435
_refine_ls_wR_factor_ref 0.2688
_reflns_Friedel_coverage 0.000
_reflns_number_gt 4382
_reflns_number_total 6748
_reflns_threshold_expression 'I > 2\s(I)'
_cod_data_source_file c6dt00064a2.cif
_cod_data_source_block l16114
_cod_depositor_comments 'Adding full bibliography for 7038138.cif.'
_cod_original_cell_volume 7380.1(15)
_cod_database_code 7038138
_shelx_space_group_comment
; 
The symmetry employed for this shelxl refinement is uniquely defined 
by the following loop, which should always be used as a source of 
symmetry information in preference to the above space-group names. 
They are only intended as comments. 
;
_shelx_estimated_absorpt_t_min 0.845
_shelx_estimated_absorpt_t_max 0.957
_shelxl_version_number 2014/6

loop_
_space_group_symop_operation_xyz
'x, y, z'
'-x, y, -z+1/2'
'x+1/2, y+1/2, z'
'-x+1/2, y+1/2, -z+1/2'
'-x, -y, -z'
'x, -y, z-1/2'
'-x+1/2, -y+1/2, -z'
'x+1/2, -y+1/2, z-1/2'

loop_
_atom_site_label
_atom_site_type_symbol
_atom_site_fract_x
_atom_site_fract_y
_atom_site_fract_z
_atom_site_U_iso_or_equiv
_atom_site_adp_type
_atom_site_occupancy
_atom_site_site_symmetry_order
_atom_site_calc_flag
_atom_site_refinement_flags_posn
_atom_site_refinement_flags_adp
_atom_site_refinement_flags_occupancy
_atom_site_disorder_assembly
_atom_site_disorder_group
Sb1 Sb 0.7500 0.7500 0.5000 0.0292(5) Uani 1 2 d S U P . .
F1 F 0.7078(4) 0.7135(8) 0.5491(5) 0.061(3) Uani 1 1 d . U . . .
F2 F 0.6845(5) 0.7748(8) 0.4201(5) 0.072(3) Uani 1 1 d . U . . .
F3 F 0.7507(4) 0.8681(7) 0.5326(5) 0.057(3) Uani 1 1 d . U . . .
Sb2 Sb 0.5000 0.26625(10) 0.2500 0.0375(5) Uani 1 2 d S TU P . .
F4 F 0.4503(5) 0.1781(7) 0.2047(5) 0.067(3) Uani 1 1 d . U . . .
F5 F 0.4784(5) 0.2618(8) 0.3259(6) 0.071(3) Uani 1 1 d . U . . .
F6 F 0.5545(5) 0.3529(8) 0.2948(8) 0.101(5) Uani 1 1 d . U . . .
Ni1 Ni 0.64104(7) 0.25853(12) 0.63538(8) 0.0230(5) Uani 1 1 d . U . . .
N1 N 0.6586(5) 0.3593(8) 0.5896(6) 0.029(2) Uani 1 1 d . U . . .
N2 N 0.6638(5) 0.3772(8) 0.7296(6) 0.027(2) Uani 1 1 d . U . . .
N3 N 0.6714(6) 0.1876(9) 0.5445(6) 0.038(3) Uani 1 1 d . U . . .
N4 N 0.5170(5) 0.2781(10) 0.5493(6) 0.041(3) Uani 1 1 d . U . . .
N5 N 0.6207(5) 0.1022(8) 0.7097(6) 0.032(3) Uani 1 1 d . U . . .
C1 C 0.7212(6) 0.2477(9) 0.6897(7) 0.027(3) Uani 1 1 d . U . . .
C2 C 0.7553(6) 0.2160(11) 0.6598(7) 0.033(3) Uani 1 1 d . U . . .
C3 C 0.8132(7) 0.2065(11) 0.6991(8) 0.037(4) Uani 1 1 d . U . . .
H3 H 0.8369 0.1852 0.6780 0.044 Uiso 1 1 calc R U . . .
C4 C 0.8355(7) 0.2307(11) 0.7736(8) 0.039(4) Uani 1 1 d . U . . .
H4 H 0.8742 0.2209 0.8036 0.047 Uiso 1 1 calc R U . . .
C5 C 0.8017(6) 0.2671(10) 0.8012(7) 0.029(3) Uani 1 1 d . U . . .
H5 H 0.8176 0.2852 0.8498 0.034 Uiso 1 1 calc R U . . .
C6 C 0.7452(6) 0.2784(10) 0.7608(7) 0.029(3) Uani 1 1 d . U . . .
C7 C 0.7073(6) 0.3246(9) 0.7870(7) 0.028(3) Uani 1 1 d . U . . .
H7A H 0.6888 0.2801 0.8052 0.034 Uiso 1 1 calc R U . . .
H7B H 0.7299 0.3646 0.8270 0.034 Uiso 1 1 calc R U . . .
C8 C 0.6916(6) 0.4450(11) 0.7049(7) 0.033(3) Uani 1 1 d . U . . .
H8A H 0.7330 0.4378 0.7307 0.040 Uiso 1 1 calc R U . . .
H8B H 0.6818 0.5047 0.7165 0.040 Uiso 1 1 calc R U . . .
C9 C 0.6745(7) 0.4393(10) 0.6244(7) 0.034(3) Uani 1 1 d . U . . .
C10 C 0.6854(8) 0.5134(12) 0.5904(8) 0.045(4) Uani 1 1 d . U . . .
H10 H 0.6988 0.5680 0.6149 0.054 Uiso 1 1 calc R U . . .
C11 C 0.6755(6) 0.5027(11) 0.5180(7) 0.037(3) Uani 1 1 d . U . . .
H11 H 0.6784 0.5517 0.4909 0.044 Uiso 1 1 calc R U . . .
C12 C 0.6615(7) 0.4204(11) 0.4883(8) 0.039(4) Uani 1 1 d . U . . .
H12 H 0.6561 0.4138 0.4401 0.046 Uiso 1 1 calc R U . . .
C13 C 0.6549(6) 0.3475(11) 0.5218(7) 0.029(3) Uani 1 1 d . U . . .
C14 C 0.6425(7) 0.2563(10) 0.4898(8) 0.040(3) Uani 1 1 d . U . . .
H14A H 0.6013 0.2457 0.4687 0.048 Uiso 1 1 calc R U . . .
H14B H 0.6552 0.2520 0.4512 0.048 Uiso 1 1 calc R U . . .
C15 C 0.7322(6) 0.2019(11) 0.5781(7) 0.031(3) Uani 1 1 d . U . . .
H15A H 0.7414 0.2547 0.5564 0.037 Uiso 1 1 calc R U . . .
H15B H 0.7511 0.1498 0.5686 0.037 Uiso 1 1 calc R U . . .
C16 C 0.6194(6) 0.4124(11) 0.7511(7) 0.031(3) Uani 1 1 d . U . . .
C17 C 0.5783(6) 0.4660(11) 0.6875(7) 0.041(4) Uani 1 1 d . U . . .
H17A H 0.5975 0.5187 0.6807 0.062 Uiso 1 1 calc R U . . .
H17B H 0.5461 0.4846 0.6967 0.062 Uiso 1 1 calc R U . . .
H17C H 0.5650 0.4291 0.6445 0.062 Uiso 1 1 calc R U . . .
C18 C 0.6425(6) 0.4703(11) 0.8158(7) 0.036(4) Uani 1 1 d . U . . .
H18A H 0.6696 0.4363 0.8562 0.054 Uiso 1 1 calc R U . . .
H18B H 0.6116 0.4907 0.8270 0.054 Uiso 1 1 calc R U . . .
H18C H 0.6614 0.5218 0.8067 0.054 Uiso 1 1 calc R U . . .
C19 C 0.5854(6) 0.3366(11) 0.7601(8) 0.039(4) Uani 1 1 d . U . . .
H19A H 0.5709 0.3000 0.7169 0.058 Uiso 1 1 calc R U . . .
H19B H 0.5538 0.3603 0.7684 0.058 Uiso 1 1 calc R U . . .
H19C H 0.6094 0.3001 0.8010 0.058 Uiso 1 1 calc R U . . .
C20 C 0.6538(7) 0.0926(11) 0.5174(8) 0.038(3) Uani 1 1 d . U . . .
C21 C 0.5913(7) 0.0808(12) 0.4930(9) 0.049(4) Uani 1 1 d . U . . .
H21A H 0.5826 0.0778 0.5347 0.073 Uiso 1 1 calc R U . . .
H21B H 0.5791 0.0256 0.4655 0.073 Uiso 1 1 calc R U . . .
H21C H 0.5713 0.1313 0.4630 0.073 Uiso 1 1 calc R U . . .
C22 C 0.6846(7) 0.0306(11) 0.5799(7) 0.036(4) Uani 1 1 d . U . . .
H22A H 0.7248 0.0295 0.5905 0.054 Uiso 1 1 calc R U . . .
H22B H 0.6689 -0.0295 0.5677 0.054 Uiso 1 1 calc R U . . .
H22C H 0.6799 0.0519 0.6218 0.054 Uiso 1 1 calc R U . . .
C23 C 0.6704(8) 0.0694(13) 0.4563(8) 0.050(4) Uani 1 1 d . U . . .
H23A H 0.6482 0.1056 0.4144 0.075 Uiso 1 1 calc R U . . .
H23B H 0.6630 0.0063 0.4443 0.075 Uiso 1 1 calc R U . . .
H23C H 0.7106 0.0817 0.4714 0.075 Uiso 1 1 calc R U . . .
C24 C 0.5663(6) 0.2729(11) 0.5812(7) 0.029(3) Uani 1 1 d . U . . .
C25 C 0.4563(7) 0.2811(10) 0.5152(8) 0.067(4) Uani 1 1 d D U . . .
C26 C 0.4413(8) 0.3539(14) 0.4574(8) 0.067(5) Uani 1 1 d D U . . .
H26A H 0.4536 0.4119 0.4802 0.101 Uiso 1 1 calc R U . . .
H26B H 0.4004 0.3547 0.4286 0.101 Uiso 1 1 calc R U . . .
H26C H 0.4603 0.3412 0.4266 0.101 Uiso 1 1 calc R U . . .
C27 C 0.4389(12) 0.3087(16) 0.5750(12) 0.091(8) Uani 0.7 1 d D U P A 1
H27A H 0.3977 0.3122 0.5556 0.136 Uiso 0.7 1 calc R U P A 1
H27B H 0.4527 0.2645 0.6134 0.136 Uiso 0.7 1 calc R U P A 1
H27C H 0.4552 0.3669 0.5939 0.136 Uiso 0.7 1 calc R U P A 1
C27' C 0.439(2) 0.3089(18) 0.5748(18) 0.078(10) Uani 0.3 1 d D U P A 2
H27D H 0.3975 0.3124 0.5553 0.118 Uiso 0.3 1 calc R U P A 2
H27E H 0.4525 0.2649 0.6133 0.118 Uiso 0.3 1 calc R U P A 2
H27F H 0.4549 0.3672 0.5936 0.118 Uiso 0.3 1 calc R U P A 2
C28 C 0.4342(9) 0.1871(13) 0.4867(11) 0.086(6) Uani 1 1 d D U . . .
H28A H 0.4558 0.1629 0.4620 0.129 Uiso 1 1 calc R U . A 2
H28B H 0.3942 0.1907 0.4534 0.129 Uiso 1 1 calc R U . A 2
H28C H 0.4384 0.1482 0.5267 0.129 Uiso 1 1 calc R U . A 2
C29 C 0.6305(6) 0.1626(10) 0.6814(7) 0.032(3) Uani 1 1 d . U . . .
C30 C 0.6036(7) 0.0238(10) 0.7359(8) 0.036(3) Uani 1 1 d . U . . .
C31 C 0.5841(7) 0.0613(12) 0.7924(8) 0.046(4) Uani 1 1 d . U . . .
H31A H 0.6142 0.0979 0.8271 0.069 Uiso 1 1 calc R U . . .
H31B H 0.5757 0.0118 0.8172 0.069 Uiso 1 1 calc R U . . .
H31C H 0.5502 0.0977 0.7684 0.069 Uiso 1 1 calc R U . . .
C32 C 0.5562(7) -0.0169(13) 0.6757(8) 0.058(5) Uani 1 1 d . U . . .
H32A H 0.5431 -0.0694 0.6924 0.087 Uiso 1 1 calc R U . . .
H32B H 0.5685 -0.0347 0.6390 0.087 Uiso 1 1 calc R U . . .
H32C H 0.5253 0.0261 0.6556 0.087 Uiso 1 1 calc R U . . .
C33 C 0.6522(7) -0.0343(12) 0.7731(9) 0.049(4) Uani 1 1 d . U . . .
H33A H 0.6653 -0.0586 0.7389 0.073 Uiso 1 1 calc R U . . .
H33B H 0.6412 -0.0832 0.7959 0.073 Uiso 1 1 calc R U . . .
H33C H 0.6826 -0.0001 0.8096 0.073 Uiso 1 1 calc R U . . .

loop_
_atom_site_aniso_label
_atom_site_aniso_U_11
_atom_site_aniso_U_22
_atom_site_aniso_U_33
_atom_site_aniso_U_23
_atom_site_aniso_U_13
_atom_site_aniso_U_12
Sb1 0.0296(9) 0.0388(11) 0.0157(6) -0.0054(6) 0.0062(6) -0.0049(6)
F1 0.071(7) 0.076(7) 0.048(5) -0.020(5) 0.039(5) -0.025(5)
F2 0.077(7) 0.092(8) 0.038(5) -0.009(5) 0.015(5) 0.021(6)
F3 0.084(7) 0.049(5) 0.049(5) -0.013(5) 0.041(5) -0.004(5)
Sb2 0.0301(9) 0.0292(9) 0.0621(10) 0.000 0.0281(8) 0.000
F4 0.104(8) 0.065(7) 0.045(5) -0.003(5) 0.044(6) -0.042(6)
F5 0.068(7) 0.103(10) 0.055(6) -0.018(6) 0.038(5) -0.015(6)
F6 0.081(8) 0.063(8) 0.154(11) -0.012(7) 0.044(8) -0.031(6)
Ni1 0.0251(10) 0.0299(12) 0.0153(8) 0.0065(7) 0.0097(8) -0.0001(7)
N1 0.032(6) 0.040(5) 0.016(4) 0.007(3) 0.012(4) 0.000(4)
N2 0.026(5) 0.040(6) 0.014(5) -0.003(4) 0.009(4) -0.001(4)
N3 0.044(6) 0.043(5) 0.022(5) -0.006(4) 0.010(4) 0.001(4)
N4 0.035(4) 0.061(8) 0.014(5) -0.010(6) -0.001(4) 0.008(4)
N5 0.038(7) 0.036(5) 0.024(5) 0.001(4) 0.015(5) -0.012(5)
C1 0.031(5) 0.034(7) 0.016(4) -0.001(4) 0.008(4) -0.002(4)
C2 0.041(5) 0.039(8) 0.022(5) -0.004(5) 0.015(4) -0.003(5)
C3 0.041(6) 0.037(9) 0.030(6) -0.001(5) 0.015(4) -0.003(5)
C4 0.035(6) 0.049(9) 0.033(6) -0.004(6) 0.013(5) 0.001(6)
C5 0.036(5) 0.031(7) 0.016(5) 0.000(5) 0.009(4) -0.003(5)
C6 0.033(5) 0.035(7) 0.017(5) 0.000(5) 0.010(4) -0.003(4)
C7 0.030(6) 0.038(6) 0.017(5) 0.000(4) 0.010(4) -0.004(4)
C8 0.045(8) 0.040(7) 0.020(5) 0.002(4) 0.019(5) -0.004(6)
C9 0.053(9) 0.037(6) 0.021(5) 0.004(4) 0.025(5) -0.005(5)
C10 0.074(12) 0.042(7) 0.031(6) 0.008(5) 0.035(6) -0.007(6)
C11 0.049(9) 0.049(7) 0.029(6) 0.014(5) 0.033(6) 0.010(6)
C12 0.050(10) 0.050(6) 0.028(6) 0.013(5) 0.029(6) 0.013(5)
C13 0.029(8) 0.046(5) 0.020(5) 0.008(4) 0.017(5) 0.010(5)
C14 0.050(8) 0.053(6) 0.024(6) 0.003(4) 0.022(5) 0.006(5)
C15 0.040(6) 0.042(8) 0.018(5) -0.001(5) 0.019(4) 0.001(5)
C16 0.031(6) 0.047(7) 0.017(5) -0.001(5) 0.012(4) 0.003(4)
C17 0.034(8) 0.059(9) 0.021(6) -0.002(6) 0.001(6) 0.007(6)
C18 0.024(7) 0.063(9) 0.023(6) -0.010(6) 0.012(5) 0.002(6)
C19 0.035(8) 0.061(8) 0.022(7) -0.002(6) 0.014(6) -0.005(6)
C20 0.047(7) 0.045(6) 0.025(6) -0.011(4) 0.017(5) -0.003(5)
C21 0.050(7) 0.054(10) 0.040(9) -0.019(7) 0.018(6) -0.005(6)
C22 0.046(9) 0.045(8) 0.026(6) -0.007(5) 0.025(6) 0.009(6)
C23 0.061(10) 0.065(11) 0.027(7) -0.012(6) 0.021(7) 0.002(8)
C24 0.034(4) 0.043(8) 0.007(6) 0.009(6) 0.004(4) -0.002(4)
C25 0.034(6) 0.112(11) 0.038(7) -0.012(7) -0.002(5) 0.003(6)
C26 0.042(10) 0.112(12) 0.034(7) -0.014(7) 0.002(7) 0.023(8)
C27 0.055(15) 0.15(2) 0.056(11) -0.017(11) 0.016(11) 0.007(12)
C27' 0.045(19) 0.13(2) 0.047(13) -0.012(13) 0.007(14) 0.009(15)
C28 0.046(11) 0.115(11) 0.067(11) -0.016(8) -0.004(9) 0.004(7)
C29 0.037(8) 0.038(6) 0.018(6) 0.001(5) 0.009(6) -0.012(5)
C30 0.046(7) 0.030(6) 0.042(6) 0.004(5) 0.029(5) -0.011(5)
C31 0.052(9) 0.056(9) 0.042(7) 0.014(7) 0.031(7) 0.009(7)
C32 0.068(9) 0.079(11) 0.044(7) -0.004(7) 0.039(7) -0.036(8)
C33 0.066(8) 0.051(8) 0.050(9) 0.014(7) 0.045(7) 0.007(6)

loop_
_atom_type_symbol
_atom_type_description
_atom_type_scat_dispersion_real
_atom_type_scat_dispersion_imag
_atom_type_scat_source
C C 0.0033 0.0016 'International Tables Vol C Tables 4.2.6.8 and 6.1.1.4'
H H 0.0000 0.0000 'International Tables Vol C Tables 4.2.6.8 and 6.1.1.4'
N N 0.0061 0.0033 'International Tables Vol C Tables 4.2.6.8 and 6.1.1.4'
F F 0.0171 0.0103 'International Tables Vol C Tables 4.2.6.8 and 6.1.1.4'
Ni Ni 0.3393 1.1124 'International Tables Vol C Tables 4.2.6.8 and 6.1.1.4'
Sb Sb -0.5866 1.5461 'International Tables Vol C Tables 4.2.6.8 and 6.1.1.4'

loop_
_geom_angle_atom_site_label_1
_geom_angle_atom_site_label_2
_geom_angle_atom_site_label_3
_geom_angle
_geom_angle_site_symmetry_1
_geom_angle_site_symmetry_3
F2 Sb1 F2 180.0(6) 7_666 .
F2 Sb1 F1 89.6(5) 7_666 .
F2 Sb1 F1 90.4(5) . .
F2 Sb1 F1 90.4(5) 7_666 7_666
F2 Sb1 F1 89.6(5) . 7_666
F1 Sb1 F1 180.0 . 7_666
F2 Sb1 F3 89.7(5) 7_666 7_666
F2 Sb1 F3 90.3(5) . 7_666
F1 Sb1 F3 90.0(5) . 7_666
F1 Sb1 F3 90.0(5) 7_666 7_666
F2 Sb1 F3 90.3(5) 7_666 .
F2 Sb1 F3 89.7(5) . .
F1 Sb1 F3 90.0(5) . .
F1 Sb1 F3 90.0(5) 7_666 .
F3 Sb1 F3 180.0 7_666 .
F4 Sb2 F4 86.2(8) 2_655 .
F4 Sb2 F6 91.4(6) 2_655 .
F4 Sb2 F6 176.1(6) . .
F4 Sb2 F6 176.1(6) 2_655 2_655
F4 Sb2 F6 91.4(6) . 2_655
F6 Sb2 F6 91.3(9) . 2_655
F4 Sb2 F5 86.9(5) 2_655 .
F4 Sb2 F5 90.2(5) . .
F6 Sb2 F5 92.7(6) . .
F6 Sb2 F5 90.1(6) 2_655 .
F4 Sb2 F5 90.2(5) 2_655 2_655
F4 Sb2 F5 86.9(5) . 2_655
F6 Sb2 F5 90.1(6) . 2_655
F6 Sb2 F5 92.7(6) 2_655 2_655
F5 Sb2 F5 176.0(7) . 2_655
C24 Ni1 C29 93.1(7) . .
C24 Ni1 C1 176.9(6) . .
C29 Ni1 C1 89.9(6) . .
C24 Ni1 N1 91.3(6) . .
C29 Ni1 N1 175.5(6) . .
C1 Ni1 N1 85.7(6) . .
C9 N1 C13 121.6(13) . .
C9 N1 Ni1 120.5(9) . .
C13 N1 Ni1 117.9(10) . .
C8 N2 C7 109.0(11) . .
C8 N2 C16 114.7(12) . .
C7 N2 C16 112.2(10) . .
C15 N3 C14 111.3(13) . .
C15 N3 C20 114.2(12) . .
C14 N3 C20 113.1(11) . .
C24 N4 C25 175.2(15) . .
C29 N5 C30 172.8(14) . .
C2 C1 C6 119.8(13) . .
C2 C1 Ni1 121.7(10) . .
C6 C1 Ni1 118.4(11) . .
C1 C2 C3 122.0(13) . .
C1 C2 C15 120.8(13) . .
C3 C2 C15 116.7(14) . .
C2 C3 C4 116.4(16) . .
C2 C3 H3 121.8 . .
C4 C3 H3 121.8 . .
C5 C4 C3 120.7(15) . .
C5 C4 H4 119.6 . .
C3 C4 H4 119.6 . .
C4 C5 C6 121.5(13) . .
C4 C5 H5 119.2 . .
C6 C5 H5 119.2 . .
C5 C6 C1 119.1(14) . .
C5 C6 C7 123.4(12) . .
C1 C6 C7 117.5(12) . .
N2 C7 C6 111.1(11) . .
N2 C7 H7A 109.4 . .
C6 C7 H7A 109.4 . .
N2 C7 H7B 109.4 . .
C6 C7 H7B 109.4 . .
H7A C7 H7B 108.0 . .
N2 C8 C9 112.3(12) . .
N2 C8 H8A 109.2 . .
C9 C8 H8A 109.2 . .
N2 C8 H8B 109.2 . .
C9 C8 H8B 109.2 . .
H8A C8 H8B 107.9 . .
N1 C9 C10 120.6(13) . .
N1 C9 C8 120.3(13) . .
C10 C9 C8 118.0(13) . .
C9 C10 C11 116.9(15) . .
C9 C10 H10 121.6 . .
C11 C10 H10 121.6 . .
C12 C11 C10 118.4(15) . .
C12 C11 H11 120.8 . .
C10 C11 H11 120.8 . .
C13 C12 C11 125.1(15) . .
C13 C12 H12 117.5 . .
C11 C12 H12 117.5 . .
C12 C13 N1 116.9(14) . .
C12 C13 C14 124.6(14) . .
N1 C13 C14 118.5(13) . .
N3 C14 C13 110.8(12) . .
N3 C14 H14A 109.5 . .
C13 C14 H14A 109.5 . .
N3 C14 H14B 109.5 . .
C13 C14 H14B 109.5 . .
H14A C14 H14B 108.1 . .
N3 C15 C2 112.6(12) . .
N3 C15 H15A 109.1 . .
C2 C15 H15A 109.1 . .
N3 C15 H15B 109.1 . .
C2 C15 H15B 109.1 . .
H15A C15 H15B 107.8 . .
C18 C16 C19 111.5(13) . .
C18 C16 N2 113.6(12) . .
C19 C16 N2 110.0(13) . .
C18 C16 C17 109.5(13) . .
C19 C16 C17 105.5(13) . .
N2 C16 C17 106.3(12) . .
C16 C17 H17A 109.5 . .
C16 C17 H17B 109.5 . .
H17A C17 H17B 109.5 . .
C16 C17 H17C 109.5 . .
H17A C17 H17C 109.5 . .
H17B C17 H17C 109.5 . .
C16 C18 H18A 109.5 . .
C16 C18 H18B 109.5 . .
H18A C18 H18B 109.5 . .
C16 C18 H18C 109.5 . .
H18A C18 H18C 109.5 . .
H18B C18 H18C 109.5 . .
C16 C19 H19A 109.5 . .
C16 C19 H19B 109.5 . .
H19A C19 H19B 109.5 . .
C16 C19 H19C 109.5 . .
H19A C19 H19C 109.5 . .
H19B C19 H19C 109.5 . .
C21 C20 C22 108.8(15) . .
C21 C20 N3 110.4(13) . .
C22 C20 N3 106.9(12) . .
C21 C20 C23 110.1(13) . .
C22 C20 C23 109.1(14) . .
N3 C20 C23 111.4(15) . .
C20 C21 H21A 109.5 . .
C20 C21 H21B 109.5 . .
H21A C21 H21B 109.5 . .
C20 C21 H21C 109.5 . .
H21A C21 H21C 109.5 . .
H21B C21 H21C 109.5 . .
C20 C22 H22A 109.5 . .
C20 C22 H22B 109.5 . .
H22A C22 H22B 109.5 . .
C20 C22 H22C 109.5 . .
H22A C22 H22C 109.5 . .
H22B C22 H22C 109.5 . .
C20 C23 H23A 109.5 . .
C20 C23 H23B 109.5 . .
H23A C23 H23B 109.5 . .
C20 C23 H23C 109.5 . .
H23A C23 H23C 109.5 . .
H23B C23 H23C 109.5 . .
N4 C24 Ni1 175.1(14) . .
N4 C25 C26 105.5(13) . .
N4 C25 C27' 105(2) . .
C26 C25 C27' 111.2(14) . .
N4 C25 C28 108.4(14) . .
C26 C25 C28 114.9(15) . .
C27' C25 C28 111.2(15) . .
N4 C25 C27 104.8(15) . .
C26 C25 C27 111.4(13) . .
C28 C25 C27 111.2(13) . .
C25 C26 H26A 109.5 . .
C25 C26 H26B 109.5 . .
H26A C26 H26B 109.5 . .
C25 C26 H26C 109.5 . .
H26A C26 H26C 109.5 . .
H26B C26 H26C 109.5 . .
C25 C27 H27A 109.5 . .
C25 C27 H27B 109.5 . .
H27A C27 H27B 109.5 . .
C25 C27 H27C 109.5 . .
H27A C27 H27C 109.5 . .
H27B C27 H27C 109.5 . .
C25 C27' C28 34.4(7) . .
C25 C27' H27D 109.5 . .
C28 C27' H27D 91.9 . .
C25 C27' H27E 109.5 . .
C28 C27' H27E 89.1 . .
H27D C27' H27E 109.5 . .
C25 C27' H27F 109.5 . .
C28 C27' H27F 143.8 . .
H27D C27' H27F 109.5 . .
H27E C27' H27F 109.5 . .
C25 C28 C27' 34.4(7) . .
C25 C28 H28A 109.5 . .
C27' C28 H28A 141.1 . .
C25 C28 H28B 109.5 . .
C27' C28 H28B 100.1 . .
H28A C28 H28B 109.5 . .
C25 C28 H28C 109.5 . .
C27' C28 H28C 82.6 . .
H28A C28 H28C 109.5 . .
H28B C28 H28C 109.5 . .
N5 C29 Ni1 176.4(15) . .
N5 C30 C33 110.2(14) . .
N5 C30 C32 107.9(12) . .
C33 C30 C32 115.6(16) . .
N5 C30 C31 103.7(13) . .
C33 C30 C31 107.9(13) . .
C32 C30 C31 110.9(14) . .
C30 C31 H31A 109.5 . .
C30 C31 H31B 109.5 . .
H31A C31 H31B 109.5 . .
C30 C31 H31C 109.5 . .
H31A C31 H31C 109.5 . .
H31B C31 H31C 109.5 . .
C30 C32 H32A 109.5 . .
C30 C32 H32B 109.5 . .
H32A C32 H32B 109.5 . .
C30 C32 H32C 109.5 . .
H32A C32 H32C 109.5 . .
H32B C32 H32C 109.5 . .
C30 C33 H33A 109.5 . .
C30 C33 H33B 109.5 . .
H33A C33 H33B 109.5 . .
C30 C33 H33C 109.5 . .
H33A C33 H33C 109.5 . .
H33B C33 H33C 109.5 . .

loop_
_geom_bond_atom_site_label_1
_geom_bond_atom_site_label_2
_geom_bond_distance
_geom_bond_site_symmetry_2
Sb1 F2 1.847(10) 7_666
Sb1 F2 1.847(10) .
Sb1 F1 1.873(10) .
Sb1 F1 1.873(10) 7_666
Sb1 F3 1.897(10) 7_666
Sb1 F3 1.897(10) .
Sb2 F4 1.815(9) 2_655
Sb2 F4 1.815(9) .
Sb2 F6 1.863(11) .
Sb2 F6 1.863(11) 2_655
Sb2 F5 1.882(11) .
Sb2 F5 1.882(11) 2_655
Ni1 C24 1.810(14) .
Ni1 C29 1.812(15) .
Ni1 C1 1.923(14) .
Ni1 N1 1.943(12) .
N1 C9 1.374(18) .
N1 C13 1.374(17) .
N2 C8 1.464(19) .
N2 C7 1.479(17) .
N2 C16 1.507(19) .
N3 C15 1.458(19) .
N3 C14 1.481(19) .
N3 C20 1.53(2) .
N4 C24 1.177(18) .
N4 C25 1.44(2) .
N5 C29 1.167(18) .
N5 C30 1.446(19) .
C1 C2 1.37(2) .
C1 C6 1.411(19) .
C2 C3 1.39(2) .
C2 C15 1.549(19) .
C3 C4 1.45(2) .
C3 H3 0.9500 .
C4 C5 1.35(2) .
C4 H4 0.9500 .
C5 C6 1.368(19) .
C5 H5 0.9500 .
C6 C7 1.49(2) .
C7 H7A 0.9900 .
C7 H7B 0.9900 .
C8 C9 1.533(18) .
C8 H8A 0.9900 .
C8 H8B 0.9900 .
C9 C10 1.41(2) .
C10 C11 1.42(2) .
C10 H10 0.9500 .
C11 C12 1.36(2) .
C11 H11 0.9500 .
C12 C13 1.35(2) .
C12 H12 0.9500 .
C13 C14 1.50(2) .
C14 H14A 0.9900 .
C14 H14B 0.9900 .
C15 H15A 0.9900 .
C15 H15B 0.9900 .
C16 C18 1.493(19) .
C16 C19 1.51(2) .
C16 C17 1.530(18) .
C17 H17A 0.9800 .
C17 H17B 0.9800 .
C17 H17C 0.9800 .
C18 H18A 0.9800 .
C18 H18B 0.9800 .
C18 H18C 0.9800 .
C19 H19A 0.9800 .
C19 H19B 0.9800 .
C19 H19C 0.9800 .
C20 C21 1.51(2) .
C20 C22 1.52(2) .
C20 C23 1.54(2) .
C21 H21A 0.9800 .
C21 H21B 0.9800 .
C21 H21C 0.9800 .
C22 H22A 0.9800 .
C22 H22B 0.9800 .
C22 H22C 0.9800 .
C23 H23A 0.9800 .
C23 H23B 0.9800 .
C23 H23C 0.9800 .
C25 C26 1.545(13) .
C25 C27' 1.545(14) .
C25 C28 1.546(14) .
C25 C27 1.545(14) .
C26 H26A 0.9800 .
C26 H26B 0.9800 .
C26 H26C 0.9800 .
C27 H27A 0.9800 .
C27 H27B 0.9800 .
C27 H27C 0.9800 .
C27' C28 2.55(3) .
C27' H27D 0.9800 .
C27' H27E 0.9800 .
C27' H27F 0.9800 .
C28 H28A 0.9800 .
C28 H28B 0.9800 .
C28 H28C 0.9800 .
C30 C33 1.46(2) .
C30 C32 1.47(2) .
C30 C31 1.57(2) .
C31 H31A 0.9800 .
C31 H31B 0.9800 .
C31 H31C 0.9800 .
C32 H32A 0.9800 .
C32 H32B 0.9800 .
C32 H32C 0.9800 .
C33 H33A 0.9800 .
C33 H33B 0.9800 .
C33 H33C 0.9800 .

loop_
_geom_torsion_atom_site_label_1
_geom_torsion_atom_site_label_2
_geom_torsion_atom_site_label_3
_geom_torsion_atom_site_label_4
_geom_torsion
C6 C1 C2 C3 5(2)
Ni1 C1 C2 C3 -178.8(12)
C6 C1 C2 C15 -166.1(14)
Ni1 C1 C2 C15 10(2)
C1 C2 C3 C4 1(2)
C15 C2 C3 C4 172.4(15)
C2 C3 C4 C5 -5(3)
C3 C4 C5 C6 3(3)
C4 C5 C6 C1 3(2)
C4 C5 C6 C7 -175.0(16)
C2 C1 C6 C5 -7(2)
Ni1 C1 C6 C5 176.7(11)
C2 C1 C6 C7 171.0(14)
Ni1 C1 C6 C7 -5.3(19)
C8 N2 C7 C6 -61.2(15)
C16 N2 C7 C6 170.7(12)
C5 C6 C7 N2 143.4(14)
C1 C6 C7 N2 -34.5(19)
C7 N2 C8 C9 124.2(13)
C16 N2 C8 C9 -109.2(14)
C13 N1 C9 C10 3(2)
Ni1 N1 C9 C10 -177.8(12)
C13 N1 C9 C8 -165.7(13)
Ni1 N1 C9 C8 14(2)
N2 C8 C9 N1 -28(2)
N2 C8 C9 C10 163.1(15)
N1 C9 C10 C11 4(3)
C8 C9 C10 C11 172.7(15)
C9 C10 C11 C12 -6(2)
C10 C11 C12 C13 2(3)
C11 C12 C13 N1 5(2)
C11 C12 C13 C14 -176.7(15)
C9 N1 C13 C12 -7(2)
Ni1 N1 C13 C12 173.3(11)
C9 N1 C13 C14 174.4(14)
Ni1 N1 C13 C14 -5.3(18)
C15 N3 C14 C13 -57.9(17)
C20 N3 C14 C13 171.9(13)
C12 C13 C14 N3 144.1(15)
N1 C13 C14 N3 -37(2)
C14 N3 C15 C2 120.4(14)
C20 N3 C15 C2 -109.9(15)
C1 C2 C15 N3 -25(2)
C3 C2 C15 N3 163.4(14)
C8 N2 C16 C18 -66.4(15)
C7 N2 C16 C18 58.6(16)
C8 N2 C16 C19 167.9(11)
C7 N2 C16 C19 -67.1(14)
C8 N2 C16 C17 54.1(15)
C7 N2 C16 C17 179.1(12)
C15 N3 C20 C21 172.1(12)
C14 N3 C20 C21 -59.1(18)
C15 N3 C20 C22 53.9(17)
C14 N3 C20 C22 -177.4(14)
C15 N3 C20 C23 -65.3(16)
C14 N3 C20 C23 63.5(18)
N4 C25 C27' C28 -117.0(17)
C26 C25 C27' C28 129(2)
N4 C25 C28 C27' 115(2)
C26 C25 C28 C27' -127(3)
